data_8101976
loop_
_publ_author_name
'S\"orgel, S.'
'Br\"udgam, I.'
'Hartl, H.'
'Rei\&sig, H.-U.'

_publ_section_title
;
Crystal structure of 2-bromo-1,4,5,7,8-pentamethoxynaphthalene, C~10~H~2~Br
(OCH~3~)~5~
;
_journal_issue 3
_journal_name_full 'Zeitschrift f\"ur Kristallographie - New Crystal Structures'
_journal_page_first 278
_journal_page_last 280
_journal_volume 221
_journal_year 2006
_chemical_formula_sum 'C15 H17 Br O5'
_chemical_formula_weight 357.20
_chemical_melting_point 372.5(5)
_chemical_name_systematic
; 
 2-bromo-1,4,5,7,8-pentamethoxynaphthalene
;
_space_group_IT_number 14
_symmetry_cell_setting monoclinic
_symmetry_space_group_name_Hall '-P 2yn'
_symmetry_space_group_name_H-M 'P 1 21/n 1'
_atom_sites_solution_hydrogens geom
_atom_sites_solution_primary direct
_atom_sites_solution_secondary difmap
_audit_creation_method SHELXL-97
_cell_angle_alpha 90.00
_cell_angle_beta 92.145(5)
_cell_angle_gamma 90.00
_cell_formula_units_Z 12
_cell_length_a 11.295(2)
_cell_length_b 23.628(5)
_cell_length_c 16.610(3)
_cell_measurement_reflns_used 977
_cell_measurement_temperature 173
_cell_measurement_theta_max 30.36
_cell_measurement_theta_min 2.219
_cell_volume 4429.7(15)
_computing_cell_refinement 'Bruker SMART'
_computing_data_collection 'Bruker SMART'
_computing_data_reduction 'Bruker SAINT'
_computing_publication_material 'SHELXL-97 (Sheldrick, 1997)'
_computing_structure_refinement 'SHELXL-97 (Sheldrick, 1997)'
_computing_structure_solution 'SHELXS-97 (Sheldrick, 1990)'
_diffrn_ambient_temperature 173
_diffrn_measured_fraction_theta_full 0.999
_diffrn_measured_fraction_theta_max 0.999
_diffrn_measurement_device_type 'Bruker SMART CCD'
_diffrn_measurement_method 'phi/omega, 0.3 deg in omega'
_diffrn_radiation_monochromator graphite
_diffrn_radiation_source 'fine-focus sealed tube'
_diffrn_radiation_type MoK\a
_diffrn_radiation_wavelength 0.71073
_diffrn_reflns_av_R_equivalents 0.0298
_diffrn_reflns_av_sigmaI/netI 0.0295
_diffrn_reflns_limit_h_max 16
_diffrn_reflns_limit_h_min -16
_diffrn_reflns_limit_k_max 33
_diffrn_reflns_limit_k_min -33
_diffrn_reflns_limit_l_max 23
_diffrn_reflns_limit_l_min -23
_diffrn_reflns_number 54835
_diffrn_reflns_theta_full 30.52
_diffrn_reflns_theta_max 30.52
_diffrn_reflns_theta_min 1.72
_exptl_absorpt_coefficient_mu 2.803
_exptl_absorpt_correction_T_max 1.000
_exptl_absorpt_correction_T_min 0.729
_exptl_absorpt_correction_type empirical
_exptl_crystal_colour colorless
_exptl_crystal_density_diffrn 1.607
_exptl_crystal_density_method 'not measured'
_exptl_crystal_description prism
_exptl_crystal_F_000 2184
_exptl_crystal_size_max 0.53
_exptl_crystal_size_mid 0.25
_exptl_crystal_size_min 0.10
_refine_diff_density_max 1.906
_refine_diff_density_min -0.520
_refine_diff_density_rms 0.089
_refine_ls_extinction_method none
_refine_ls_goodness_of_fit_ref 1.037
_refine_ls_hydrogen_treatment mixed
_refine_ls_matrix_type full
_refine_ls_number_parameters 583
_refine_ls_number_reflns 13518
_refine_ls_number_restraints 0
_refine_ls_restrained_S_all 1.037
_refine_ls_R_factor_all 0.0593
_refine_ls_R_factor_gt 0.0384
_refine_ls_shift/su_max 0.001
_refine_ls_shift/su_mean 0.000
_refine_ls_structure_factor_coef Fsqd
_refine_ls_weighting_details 'calc w=1/[\s^2^(Fo^2^)+(0.0494P)^2^+4.2198P] where P=(Fo^2^+2Fc^2^)/3'
_refine_ls_weighting_scheme calc
_refine_ls_wR_factor_gt 0.0958
_refine_ls_wR_factor_ref 0.1045
_reflns_number_gt 10264
_reflns_number_total 13518
_reflns_threshold_expression >2sigma(I)
_cod_data_source_file 1267-1784.cff
_cod_data_source_block sad
_cod_depositor_comments
;
The following automatic conversions were performed:

'_chemical_melting_point' value '372-373 K' was changed to '372.5(5)'
- the average value was taken and precision was estimated.

Automatic conversion script
Id: cif_fix_values 1569 2011-02-09 13:29:24Z adriana 
;
_cod_original_cell_volume 4429.5(15)
_cod_original_sg_symbol_H-M P12(1)/n1
_cod_database_code 8101976

loop_
_symmetry_equiv_pos_as_xyz
'x, y, z'
'-x+1/2, y+1/2, -z+1/2'
'-x, -y, -z'
'x-1/2, -y-1/2, z-1/2'

loop_
_atom_site_label
_atom_site_type_symbol
_atom_site_fract_x
_atom_site_fract_y
_atom_site_fract_z
_atom_site_U_iso_or_equiv
_atom_site_adp_type
_atom_site_occupancy
_atom_site_symmetry_multiplicity
_atom_site_Wyckoff_symbol
_atom_site_calc_flag
_atom_site_refinement_flags
_atom_site_disorder_assembly
_atom_site_disorder_group
Br1A Br 0.352521(18) 0.001589(11) 0.269954(15) 0.02584(6) Uani 1 4 e d . . .
O1A O 0.53157(13) -0.00098(7) 0.13926(9) 0.0200(3) Uani 1 4 e d . . .
O2A O 0.74248(12) 0.03665(7) 0.44172(8) 0.0179(3) Uani 1 4 e d . . .
O3A O 0.94113(12) 0.00638(7) 0.38901(9) 0.0202(3) Uani 1 4 e d . . .
O4A O 0.97364(14) 0.00424(7) 0.09991(9) 0.0230(3) Uani 1 4 e d . . .
O5A O 0.74452(14) 0.00139(7) 0.07814(9) 0.0210(3) Uani 1 4 e d . . .
C1A C 0.58699(17) 0.00460(9) 0.21407(12) 0.0157(4) Uani 1 4 e d . . .
C2A C 0.51948(17) 0.00933(9) 0.28070(13) 0.0172(4) Uani 1 4 e d . . .
C3A C 0.56888(17) 0.02041(9) 0.35779(13) 0.0175(4) Uani 1 4 e d . . .
H4A H 0.5190 0.0263 0.4018 0.021 Uiso 1 4 e calc R . .
C4A C 0.69012(17) 0.02262(9) 0.36914(12) 0.0144(4) Uani 1 4 e d . . .
C4AA C 0.76697(17) 0.01236(8) 0.30336(12) 0.0134(3) Uani 1 4 e d . . .
C5A C 0.89328(17) 0.00840(9) 0.31244(12) 0.0144(4) Uani 1 4 e d . . .
C6A C 0.96335(17) 0.00517(9) 0.24620(12) 0.0168(4) Uani 1 4 e d . . .
H11A H 1.0471 0.0033 0.2534 0.020 Uiso 1 4 e calc R . .
C7A C 0.91078(18) 0.00457(9) 0.16820(12) 0.0159(4) Uani 1 4 e d . . .
C8A C 0.78882(17) 0.00417(9) 0.15658(12) 0.0150(4) Uani 1 4 e d . . .
C8AA C 0.71401(17) 0.00682(8) 0.22354(12) 0.0136(4) Uani 1 4 e d . . .
C9A C 0.5246(2) -0.05874(11) 0.11197(15) 0.0286(5) Uani 1 4 e d . . .
H1A H 0.6012 -0.0773 0.1221 0.043 Uiso 1 4 e calc R . .
H2A H 0.5043 -0.0594 0.0541 0.043 Uiso 1 4 e calc R . .
H3A H 0.4634 -0.0787 0.1411 0.043 Uiso 1 4 e calc R . .
C10A C 0.66829(19) 0.05910(10) 0.50229(12) 0.0213(4) Uani 1 4 e d . . .
H5A H 0.6197 0.0899 0.4792 0.032 Uiso 1 4 e calc R . .
H7A H 0.7179 0.0737 0.5473 0.032 Uiso 1 4 e calc R . .
H6A H 0.6167 0.0291 0.5217 0.032 Uiso 1 4 e calc R . .
C11A C 1.06566(18) -0.00451(10) 0.39827(13) 0.0214(4) Uani 1 4 e d . . .
H10A H 1.0848 -0.0394 0.3697 0.032 Uiso 1 4 e calc R . .
H8A H 1.0875 -0.0087 0.4556 0.032 Uiso 1 4 e calc R . .
H9A H 1.1098 0.0271 0.3758 0.032 Uiso 1 4 e calc R . .
C12A C 1.0978(2) 0.00643(10) 0.10759(13) 0.0232(5) Uani 1 4 e d . . .
H13A H 1.1218 0.0400 0.1387 0.035 Uiso 1 4 e calc R . .
H14A H 1.1310 0.0084 0.0540 0.035 Uiso 1 4 e calc R . .
H12A H 1.1273 -0.0276 0.1355 0.035 Uiso 1 4 e calc R . .
C13A C 0.7252(2) 0.05680(12) 0.04441(14) 0.0292(5) Uani 1 4 e d . . .
H17A H 0.6673 0.0772 0.0760 0.044 Uiso 1 4 e calc R . .
H16A H 0.6950 0.0533 -0.0114 0.044 Uiso 1 4 e calc R . .
H15A H 0.8002 0.0777 0.0457 0.044 Uiso 1 4 e calc R . .
Br1B Br 0.36160(2) 0.214373(12) 0.834791(18) 0.03457(7) Uani 1 4 e d . . .
O1B O 0.53981(15) 0.19702(8) 0.70611(10) 0.0283(4) Uani 1 4 e d . . .
O2B O 0.74871(14) 0.19470(7) 1.01374(9) 0.0233(3) Uani 1 4 e d . . .
O3B O 0.93337(14) 0.15049(7) 0.96051(9) 0.0212(3) Uani 1 4 e d . . .
O4B O 0.97625(17) 0.14912(8) 0.67193(10) 0.0322(4) Uani 1 4 e d . . .
O5B O 0.74985(15) 0.17236(7) 0.64712(9) 0.0252(3) Uani 1 4 e d . . .
C1B C 0.5931(2) 0.19125(9) 0.78145(13) 0.0212(4) Uani 1 4 e d . . .
C2B C 0.52717(19) 0.20067(10) 0.84753(15) 0.0231(4) Uani 1 4 e d . . .
C3B C 0.5765(2) 0.20207(10) 0.92627(14) 0.0224(4) Uani 1 4 e d . . .
H4B H 0.5285 0.2111 0.9702 0.027 Uiso 1 4 e calc R . .
C4B C 0.69453(19) 0.19028(9) 0.93929(13) 0.0187(4) Uani 1 4 e d . . .
C4AB C 0.76792(18) 0.17475(9) 0.87325(12) 0.0170(4) Uani 1 4 e d . . .
C5B C 0.88927(18) 0.15779(9) 0.88375(12) 0.0175(4) Uani 1 4 e d . . .
C6B C 0.9581(2) 0.14873(10) 0.81813(13) 0.0218(4) Uani 1 4 e d . . .
H11B H 1.0385 0.1376 0.8260 0.026 Uiso 1 4 e calc R . .
C7B C 0.9097(2) 0.15586(10) 0.73978(13) 0.0213(4) Uani 1 4 e d . . .
C8B C 0.7913(2) 0.16908(9) 0.72647(13) 0.0203(4) Uani 1 4 e d . . .
C8AB C 0.71715(19) 0.17802(9) 0.79252(13) 0.0182(4) Uani 1 4 e d . . .
C9B C 0.4959(3) 0.14512(14) 0.67168(17) 0.0421(7) Uani 1 4 e d . . .
H1B H 0.5620 0.1188 0.6652 0.063 Uiso 1 4 e calc R . .
H2B H 0.4574 0.1528 0.6190 0.063 Uiso 1 4 e calc R . .
H3B H 0.4384 0.1283 0.7074 0.063 Uiso 1 4 e calc R . .
C10B C 0.6846(2) 0.22327(12) 1.07434(14) 0.0295(5) Uani 1 4 e d . . .
H5B H 0.6562 0.2598 1.0534 0.044 Uiso 1 4 e calc R . .
H7B H 0.7368 0.2295 1.1220 0.044 Uiso 1 4 e calc R . .
H6B H 0.6168 0.2001 1.0891 0.044 Uiso 1 4 e calc R . .
C11B C 1.0548(2) 0.13395(11) 0.97143(14) 0.0243(5) Uani 1 4 e d . . .
H8B H 1.0665 0.0969 0.9464 0.036 Uiso 1 4 e calc R . .
H9B H 1.0756 0.1316 1.0291 0.036 Uiso 1 4 e calc R . .
H10B H 1.1055 0.1620 0.9463 0.036 Uiso 1 4 e calc R . .
C12B C 1.0971(3) 0.14713(12) 0.68170(16) 0.0334(6) Uani 1 4 e d . . .
H14B H 1.1250 0.1804 0.7122 0.050 Uiso 1 4 e calc R . .
H13B H 1.1326 0.1470 0.6288 0.050 Uiso 1 4 e calc R . .
H12B H 1.1202 0.1127 0.7111 0.050 Uiso 1 4 e calc R . .
C13B C 0.7587(2) 0.22832(11) 0.61474(15) 0.0301(5) Uani 1 4 e d . . .
H17B H 0.7036 0.2534 0.6417 0.045 Uiso 1 4 e calc R . .
H16B H 0.7387 0.2275 0.5568 0.045 Uiso 1 4 e calc R . .
H15B H 0.8398 0.2423 0.6236 0.045 Uiso 1 4 e calc R . .
Br1C Br 0.656348(19) 0.165091(12) 0.296501(16) 0.03091(7) Uani 1 4 e d . . .
O1C O 0.48215(14) 0.16053(7) 0.42967(10) 0.0221(3) Uani 1 4 e d . . .
O2C O 0.26493(13) 0.12880(7) 0.12772(9) 0.0216(3) Uani 1 4 e d . . .
O3C O 0.06547(13) 0.14937(8) 0.18444(9) 0.0222(3) Uani 1 4 e d . . .
O4C O 0.04210(14) 0.15245(8) 0.47444(9) 0.0262(4) Uani 1 4 e d . . .
O5C O 0.27123(14) 0.15136(7) 0.49344(9) 0.0208(3) Uani 1 4 e d . . .
C1C C 0.42421(18) 0.15645(9) 0.35514(13) 0.0183(4) Uani 1 4 e d . . .
C2C C 0.48939(18) 0.15490(10) 0.28793(14) 0.0215(4) Uani 1 4 e d . . .
C3C C 0.43893(19) 0.14563(10) 0.21074(14) 0.0222(4) Uani 1 4 e d . . .
H4C H 0.4880 0.1424 0.1657 0.027 Uiso 1 4 e calc R . .
C4C C 0.31824(18) 0.14120(9) 0.20056(13) 0.0182(4) Uani 1 4 e d . . .
C4AC C 0.24241(17) 0.14795(9) 0.26788(12) 0.0154(4) Uani 1 4 e d . . .
C5C C 0.11574(17) 0.14933(9) 0.26062(12) 0.0161(4) Uani 1 4 e d . . .
C6C C 0.04765(18) 0.15143(9) 0.32787(12) 0.0181(4) Uani 1 4 e d . . .
H11C H -0.0363 0.1526 0.3218 0.022 Uiso 1 4 e calc R . .
C7C C 0.10198(19) 0.15188(9) 0.40505(12) 0.0176(4) Uani 1 4 e d . . .
C8C C 0.22429(19) 0.15225(9) 0.41494(12) 0.0172(4) Uani 1 4 e d . . .
C8AC C 0.29711(18) 0.15227(9) 0.34729(12) 0.0164(4) Uani 1 4 e d . . .
C9C C 0.4864(2) 0.21755(10) 0.46003(15) 0.0284(5) Uani 1 4 e d . . .
H2C H 0.5286 0.2417 0.4226 0.043 Uiso 1 4 e calc R . .
H3C H 0.5278 0.2180 0.5129 0.043 Uiso 1 4 e calc R . .
H1C H 0.4055 0.2318 0.4652 0.043 Uiso 1 4 e calc R . .
C10C C 0.3402(2) 0.11055(12) 0.06486(14) 0.0276(5) Uani 1 4 e d . . .
H5C H 0.3860 0.1428 0.0459 0.041 Uiso 1 4 e calc R . .
H7C H 0.2915 0.0951 0.0200 0.041 Uiso 1 4 e calc R . .
H6C H 0.3945 0.0813 0.0858 0.041 Uiso 1 4 e calc R . .
C11C C -0.05880(19) 0.15994(11) 0.17643(13) 0.0242(5) Uani 1 4 e d . . .
H9C H -0.1021 0.1285 0.2001 0.036 Uiso 1 4 e calc R . .
H8C H -0.0822 0.1634 0.1192 0.036 Uiso 1 4 e calc R . .
H10C H -0.0775 0.1951 0.2044 0.036 Uiso 1 4 e calc R . .
C12C C -0.0767(2) 0.14653(10) 0.47106(14) 0.0300(6) Uani 1 4 e d . . .
H12C H -0.1127 0.1789 0.4426 0.045 Uiso 1 4 e calc R . .
H14C H -0.1058 0.1448 0.5259 0.045 Uiso 1 4 e calc R . .
H13C H -0.0980 0.1116 0.4423 0.045 Uiso 1 4 e calc R . .
C13C C 0.2872(2) 0.09447(11) 0.52105(14) 0.0285(5) Uani 1 4 e d . . .
H16C H 0.2113 0.0744 0.5169 0.043 Uiso 1 4 e calc R . .
H17C H 0.3164 0.0948 0.5774 0.043 Uiso 1 4 e calc R . .
H15C H 0.3448 0.0753 0.4879 0.043 Uiso 1 4 e calc R . .

loop_
_atom_site_aniso_label
_atom_site_aniso_U_11
_atom_site_aniso_U_22
_atom_site_aniso_U_33
_atom_site_aniso_U_23
_atom_site_aniso_U_13
_atom_site_aniso_U_12
Br1A 0.01208(9) 0.03396(13) 0.03146(12) 0.00151(9) 0.00052(8) -0.00136(8)
O1A 0.0166(7) 0.0250(8) 0.0178(7) -0.0018(6) -0.0059(5) -0.0005(6)
O2A 0.0146(6) 0.0274(8) 0.0118(6) -0.0017(6) 0.0018(5) 0.0029(6)
O3A 0.0113(6) 0.0369(9) 0.0124(6) -0.0007(6) -0.0014(5) 0.0050(6)
O4A 0.0180(7) 0.0369(10) 0.0142(7) -0.0039(6) 0.0030(6) 0.0004(6)
O5A 0.0211(7) 0.0295(9) 0.0122(7) -0.0028(6) -0.0025(5) -0.0005(6)
C1A 0.0141(8) 0.0160(9) 0.0166(9) 0.0005(7) -0.0027(7) -0.0003(7)
C2A 0.0114(8) 0.0186(10) 0.0216(10) 0.0016(8) 0.0001(7) -0.0003(7)
C3A 0.0141(9) 0.0201(10) 0.0185(10) 0.0017(8) 0.0026(7) -0.0003(7)
C4A 0.0145(8) 0.0150(9) 0.0138(9) 0.0023(7) 0.0010(7) 0.0001(7)
C4AA 0.0132(8) 0.0135(9) 0.0133(8) -0.0001(7) 0.0001(7) -0.0005(7)
C5A 0.0136(8) 0.0174(10) 0.0122(8) -0.0009(7) -0.0013(7) 0.0008(7)
C6A 0.0126(8) 0.0236(11) 0.0141(9) 0.0000(8) 0.0012(7) -0.0003(7)
C7A 0.0162(9) 0.0187(10) 0.0128(9) -0.0018(7) 0.0030(7) 0.0011(7)
C8A 0.0166(9) 0.0163(9) 0.0119(8) -0.0016(7) -0.0007(7) -0.0005(7)
C8AA 0.0135(8) 0.0135(9) 0.0137(8) -0.0004(7) -0.0003(7) 0.0012(7)
C9A 0.0275(11) 0.0299(13) 0.0279(12) -0.0104(10) -0.0040(9) -0.0061(10)
C10A 0.0198(9) 0.0295(12) 0.0149(9) -0.0017(8) 0.0048(7) 0.0049(8)
C11A 0.0121(9) 0.0340(12) 0.0178(9) -0.0024(9) -0.0020(7) 0.0051(8)
C12A 0.0277(11) 0.0255(12) 0.0174(10) 0.0003(8) 0.0127(8) -0.0005(9)
C13A 0.0278(12) 0.0406(15) 0.0192(11) 0.0101(10) -0.0013(9) 0.0065(10)
Br1B 0.01956(11) 0.03716(15) 0.04670(16) 0.00532(12) -0.00258(10) 0.00123(10)
O1B 0.0271(8) 0.0318(9) 0.0253(8) 0.0054(7) -0.0088(7) -0.0017(7)
O2B 0.0242(8) 0.0300(9) 0.0158(7) -0.0006(6) 0.0018(6) 0.0070(7)
O3B 0.0209(7) 0.0282(8) 0.0145(7) 0.0015(6) 0.0000(6) 0.0059(6)
O4B 0.0431(10) 0.0394(10) 0.0138(7) -0.0049(7) -0.0026(7) 0.0046(8)
O5B 0.0334(9) 0.0265(9) 0.0151(7) -0.0030(6) -0.0065(6) 0.0006(7)
C1B 0.0233(10) 0.0172(10) 0.0227(11) 0.0010(8) -0.0056(8) -0.0014(8)
C2B 0.0184(9) 0.0185(10) 0.0321(12) 0.0028(9) -0.0024(8) -0.0007(8)
C3B 0.0224(10) 0.0189(10) 0.0262(11) 0.0014(9) 0.0039(8) -0.0001(8)
C4B 0.0220(10) 0.0162(10) 0.0181(10) 0.0023(8) 0.0019(8) 0.0002(8)
C4AB 0.0201(9) 0.0140(9) 0.0167(9) 0.0007(7) -0.0009(7) -0.0008(7)
C5B 0.0208(9) 0.0168(10) 0.0148(9) 0.0008(7) -0.0009(7) -0.0002(7)
C6B 0.0224(10) 0.0240(11) 0.0189(10) -0.0006(8) 0.0003(8) 0.0036(8)
C7B 0.0273(11) 0.0210(11) 0.0157(10) -0.0033(8) 0.0022(8) 0.0024(8)
C8B 0.0276(11) 0.0177(10) 0.0154(9) -0.0022(8) -0.0035(8) -0.0011(8)
C8AB 0.0216(10) 0.0131(9) 0.0197(10) 0.0001(8) -0.0021(8) -0.0003(7)
C9B 0.0456(16) 0.0516(18) 0.0280(13) -0.0008(12) -0.0131(12) -0.0221(14)
C10B 0.0312(12) 0.0404(15) 0.0174(11) 0.0001(10) 0.0062(9) 0.0080(10)
C11B 0.0224(10) 0.0314(12) 0.0189(10) 0.0008(9) -0.0028(8) 0.0083(9)
C12B 0.0483(15) 0.0283(13) 0.0250(12) -0.0001(10) 0.0193(11) -0.0005(11)
C13B 0.0366(13) 0.0343(14) 0.0191(11) 0.0054(10) -0.0024(9) 0.0025(11)
Br1C 0.01450(10) 0.03882(15) 0.03927(14) 0.00729(11) -0.00099(9) -0.00483(9)
O1C 0.0209(7) 0.0195(8) 0.0251(8) 0.0019(6) -0.0097(6) 0.0006(6)
O2C 0.0158(7) 0.0334(9) 0.0157(7) -0.0047(6) 0.0033(5) 0.0001(6)
O3C 0.0139(7) 0.0391(10) 0.0135(7) -0.0032(6) -0.0003(5) 0.0045(6)
O4C 0.0243(8) 0.0384(10) 0.0160(7) -0.0035(7) 0.0029(6) -0.0036(7)
O5C 0.0272(8) 0.0198(8) 0.0150(7) -0.0010(6) -0.0058(6) -0.0019(6)
C1C 0.0180(9) 0.0134(9) 0.0230(10) 0.0008(8) -0.0052(8) 0.0003(7)
C2C 0.0138(9) 0.0206(11) 0.0300(11) 0.0031(9) -0.0013(8) -0.0024(8)
C3C 0.0160(9) 0.0249(11) 0.0259(11) 0.0029(9) 0.0026(8) -0.0022(8)
C4C 0.0167(9) 0.0187(10) 0.0191(10) 0.0007(8) 0.0007(7) -0.0012(7)
C4AC 0.0145(8) 0.0158(9) 0.0158(9) -0.0007(7) -0.0012(7) 0.0006(7)
C5C 0.0159(9) 0.0177(10) 0.0148(9) -0.0019(7) -0.0010(7) 0.0007(7)
C6C 0.0156(9) 0.0222(10) 0.0163(9) -0.0013(8) 0.0005(7) 0.0014(7)
C7C 0.0209(9) 0.0174(10) 0.0148(9) -0.0014(7) 0.0031(7) -0.0006(7)
C8C 0.0215(9) 0.0155(10) 0.0144(9) -0.0009(7) -0.0039(7) 0.0004(7)
C8AC 0.0170(9) 0.0134(9) 0.0186(9) -0.0005(7) -0.0040(7) 0.0007(7)
C9C 0.0317(12) 0.0231(12) 0.0295(12) -0.0031(9) -0.0098(10) -0.0064(9)
C10C 0.0221(10) 0.0419(15) 0.0193(10) -0.0043(10) 0.0072(8) 0.0029(10)
C11C 0.0153(9) 0.0382(14) 0.0188(10) -0.0055(9) -0.0027(8) 0.0049(9)
C12C 0.0493(15) 0.0216(11) 0.0211(11) 0.0045(9) 0.0297(11) 0.0065(10)
C13C 0.0374(13) 0.0243(12) 0.0231(11) 0.0071(9) -0.0083(9) -0.0004(10)

loop_
_atom_type_symbol
_atom_type_description
_atom_type_scat_dispersion_real
_atom_type_scat_dispersion_imag
_atom_type_scat_source
C C 0.0033 0.0016 'International Tables Vol C Tables 4.2.6.8 and 6.1.1.4'
H H 0.0000 0.0000 'International Tables Vol C Tables 4.2.6.8 and 6.1.1.4'
O O 0.0106 0.0060 'International Tables Vol C Tables 4.2.6.8 and 6.1.1.4'
Br Br -0.2901 2.4595 'International Tables Vol C Tables 4.2.6.8 and 6.1.1.4'

loop_
_geom_angle_atom_site_label_1
_geom_angle_atom_site_label_2
_geom_angle_atom_site_label_3
_geom_angle
_geom_angle_site_symmetry_1
_geom_angle_site_symmetry_3
_geom_angle_publ_flag
C1A O1A C9A 113.13(17) . . ?
C4A O2A C10A 117.67(15) . . ?
C5A O3A C11A 117.36(16) . . ?
C7A O4A C12A 118.34(16) . . ?
C8A O5A C13A 111.66(17) . . ?
C2A C1A O1A 119.23(18) . . ?
C2A C1A C8AA 119.41(18) . . ?
O1A C1A C8AA 121.34(18) . . ?
C1A C2A C3A 122.53(18) . . ?
C1A C2A Br1A 119.80(15) . . ?
C3A C2A Br1A 117.66(15) . . ?
C4A C3A C2A 119.48(19) . . ?
O2A C4A C3A 121.78(18) . . ?
O2A C4A C4AA 117.23(16) . . ?
C3A C4A C4AA 120.94(18) . . ?
C5A C4AA C8AA 117.97(17) . . ?
C5A C4AA C4A 123.85(17) . . ?
C8AA C4AA C4A 118.17(17) . . ?
O3A C5A C6A 121.46(17) . . ?
O3A C5A C4AA 117.31(17) . . ?
C6A C5A C4AA 121.20(18) . . ?
C5A C6A C7A 120.00(18) . . ?
O4A C7A C8A 115.57(17) . . ?
O4A C7A C6A 123.58(18) . . ?
C8A C7A C6A 120.85(18) . . ?
O5A C8A C7A 117.12(17) . . ?
O5A C8A C8AA 122.36(17) . . ?
C7A C8A C8AA 120.51(17) . . ?
C8A C8AA C1A 122.13(17) . . ?
C8A C8AA C4AA 119.03(17) . . ?
C1A C8AA C4AA 118.84(18) . . ?
C1B O1B C9B 114.28(19) . . ?
C4B O2B C10B 116.91(17) . . ?
C5B O3B C11B 117.92(17) . . ?
C12B O4B C7B 118.39(18) . . ?
C8B O5B C13B 112.56(17) . . ?
C2B C1B O1B 118.7(2) . . ?
C2B C1B C8AB 119.3(2) . . ?
O1B C1B C8AB 121.9(2) . . ?
C1B C2B C3B 122.9(2) . . ?
C1B C2B Br1B 120.09(17) . . ?
C3B C2B Br1B 117.03(17) . . ?
C4B C3B C2B 119.5(2) . . ?
O2B C4B C3B 121.9(2) . . ?
O2B C4B C4AB 117.18(18) . . ?
C3B C4B C4AB 120.9(2) . . ?
C5B C4AB C8AB 118.30(19) . . ?
C5B C4AB C4B 123.47(18) . . ?
C8AB C4AB C4B 118.21(18) . . ?
O3B C5B C6B 121.54(19) . . ?
O3B C5B C4AB 117.65(18) . . ?
C6B C5B C4AB 120.81(19) . . ?
C5B C6B C7B 120.2(2) . . ?
C8B C7B O4B 116.49(19) . . ?
C8B C7B C6B 121.1(2) . . ?
O4B C7B C6B 122.4(2) . . ?
C7B C8B O5B 117.1(2) . . ?
C7B C8B C8AB 120.29(19) . . ?
O5B C8B C8AB 122.64(19) . . ?
C8B C8AB C1B 122.14(19) . . ?
C8B C8AB C4AB 119.04(19) . . ?
C1B C8AB C4AB 118.81(19) . . ?
C1C O1C C9C 112.82(16) . . ?
C4C O2C C10C 117.10(17) . . ?
C5C O3C C11C 117.34(16) . . ?
C12C O4C C7C 119.35(17) . . ?
C8C O5C C13C 110.75(16) . . ?
C2C C1C O1C 118.97(19) . . ?
C2C C1C C8AC 119.48(19) . . ?
O1C C1C C8AC 121.53(19) . . ?
C1C C2C C3C 122.76(19) . . ?
C1C C2C Br1C 120.05(17) . . ?
C3C C2C Br1C 117.19(17) . . ?
C4C C3C C2C 119.6(2) . . ?
O2C C4C C3C 122.01(19) . . ?
O2C C4C C4AC 117.16(17) . . ?
C3C C4C C4AC 120.81(19) . . ?
C5C C4AC C8AC 117.97(18) . . ?
C5C C4AC C4C 123.89(18) . . ?
C8AC C4AC C4C 118.12(18) . . ?
O3C C5C C6C 121.61(18) . . ?
O3C C5C C4AC 117.19(17) . . ?
C6C C5C C4AC 121.19(18) . . ?
C5C C6C C7C 120.17(19) . . ?
O4C C7C C8C 115.18(18) . . ?
O4C C7C C6C 124.19(19) . . ?
C8C C7C C6C 120.63(19) . . ?
C7C C8C O5C 117.07(19) . . ?
C7C C8C C8AC 120.79(18) . . ?
O5C C8C C8AC 122.13(18) . . ?
C8C C8AC C4AC 118.99(18) . . ?
C8C C8AC C1C 122.30(18) . . ?
C4AC C8AC C1C 118.70(19) . . ?

loop_
_geom_bond_atom_site_label_1
_geom_bond_atom_site_label_2
_geom_bond_distance
_geom_bond_site_symmetry_2
_geom_bond_publ_flag
Br1A C2A 1.896(2) . ?
O1A C1A 1.377(2) . ?
O1A C9A 1.439(3) . ?
O2A C4A 1.364(2) . ?
O2A C10A 1.435(2) . ?
O3A C5A 1.364(2) . ?
O3A C11A 1.432(2) . ?
O4A C7A 1.360(2) . ?
O4A C12A 1.405(3) . ?
O5A C8A 1.380(2) . ?
O5A C13A 1.437(3) . ?
C1A C2A 1.372(3) . ?
C1A C8AA 1.438(3) . ?
C2A C3A 1.402(3) . ?
C3A C4A 1.376(3) . ?
C4A C4AA 1.441(3) . ?
C4AA C5A 1.432(3) . ?
C4AA C8AA 1.440(3) . ?
C5A C6A 1.381(3) . ?
C6A C7A 1.405(3) . ?
C7A C8A 1.384(3) . ?
C8A C8AA 1.423(3) . ?
Br1B C2B 1.902(2) . ?
O1B C1B 1.375(3) . ?
O1B C9B 1.434(3) . ?
O2B C4B 1.363(3) . ?
O2B C10B 1.431(3) . ?
O3B C5B 1.362(2) . ?
O3B C11B 1.431(3) . ?
O4B C12B 1.370(3) . ?
O4B C7B 1.387(3) . ?
O5B C8B 1.384(2) . ?
O5B C13B 1.432(3) . ?
C1B C2B 1.368(3) . ?
C1B C8AB 1.440(3) . ?
C2B C3B 1.403(3) . ?
C3B C4B 1.371(3) . ?
C4B C4AB 1.447(3) . ?
C4AB C5B 1.432(3) . ?
C4AB C8AB 1.441(3) . ?
C5B C6B 1.379(3) . ?
C6B C7B 1.402(3) . ?
C7B C8B 1.384(3) . ?
C8B C8AB 1.420(3) . ?
Br1C C2C 1.901(2) . ?
O1C C1C 1.382(2) . ?
O1C C9C 1.439(3) . ?
O2C C4C 1.363(2) . ?
O2C C10C 1.437(3) . ?
O3C C5C 1.367(2) . ?
O3C C11C 1.427(2) . ?
O4C C12C 1.348(3) . ?
O4C C7C 1.358(3) . ?
O5C C8C 1.389(2) . ?
O5C C13C 1.429(3) . ?
C1C C2C 1.361(3) . ?
C1C C8AC 1.440(3) . ?
C2C C3C 1.401(3) . ?
C3C C4C 1.371(3) . ?
C4C C4AC 1.443(3) . ?
C4AC C5C 1.432(3) . ?
C4AC C8AC 1.439(3) . ?
C5C C6C 1.381(3) . ?
C6C C7C 1.400(3) . ?
C7C C8C 1.385(3) . ?
C8C C8AC 1.417(3) . ?

loop_
_geom_torsion_atom_site_label_1
_geom_torsion_atom_site_label_2
_geom_torsion_atom_site_label_3
_geom_torsion_atom_site_label_4
_geom_torsion
_geom_torsion_site_symmetry_1
_geom_torsion_site_symmetry_2
_geom_torsion_site_symmetry_3
_geom_torsion_site_symmetry_4
_geom_torsion_publ_flag
C9A O1A C1A C2A -98.1(2) . . . . ?
C9A O1A C1A C8AA 83.2(2) . . . . ?
O1A C1A C2A C3A -173.90(19) . . . . ?
C8AA C1A C2A C3A 4.7(3) . . . . ?
O1A C1A C2A Br1A 5.4(3) . . . . ?
C8AA C1A C2A Br1A -175.94(15) . . . . ?
C1A C2A C3A C4A -4.9(3) . . . . ?
Br1A C2A C3A C4A 175.75(16) . . . . ?
C10A O2A C4A C3A -11.1(3) . . . . ?
C10A O2A C4A C4AA 166.40(18) . . . . ?
C2A C3A C4A O2A 175.91(19) . . . . ?
C2A C3A C4A C4AA -1.5(3) . . . . ?
O2A C4A C4AA C5A 8.9(3) . . . . ?
C3A C4A C4AA C5A -173.5(2) . . . . ?
O2A C4A C4AA C8AA -169.83(18) . . . . ?
C3A C4A C4AA C8AA 7.7(3) . . . . ?
C11A O3A C5A C6A -5.7(3) . . . . ?
C11A O3A C5A C4AA 172.55(18) . . . . ?
C8AA C4AA C5A O3A -171.76(18) . . . . ?
C4A C4AA C5A O3A 9.5(3) . . . . ?
C8AA C4AA C5A C6A 6.5(3) . . . . ?
C4A C4AA C5A C6A -172.3(2) . . . . ?
O3A C5A C6A C7A 176.87(19) . . . . ?
C4AA C5A C6A C7A -1.3(3) . . . . ?
C12A O4A C7A C8A 178.02(19) . . . . ?
C12A O4A C7A C6A -2.1(3) . . . . ?
C5A C6A C7A O4A 176.7(2) . . . . ?
C5A C6A C7A C8A -3.5(3) . . . . ?
C13A O5A C8A C7A -91.1(2) . . . . ?
C13A O5A C8A C8AA 88.6(2) . . . . ?
O4A C7A C8A O5A 2.3(3) . . . . ?
C6A C7A C8A O5A -177.57(19) . . . . ?
O4A C7A C8A C8AA -177.39(18) . . . . ?
C6A C7A C8A C8AA 2.7(3) . . . . ?
O5A C8A C8AA C1A 2.4(3) . . . . ?
C7A C8A C8AA C1A -177.90(19) . . . . ?
O5A C8A C8AA C4AA -177.07(18) . . . . ?
C7A C8A C8AA C4AA 2.6(3) . . . . ?
C2A C1A C8AA C8A -177.8(2) . . . . ?
O1A C1A C8AA C8A 0.9(3) . . . . ?
C2A C1A C8AA C4AA 1.7(3) . . . . ?
O1A C1A C8AA C4AA -179.64(18) . . . . ?
C5A C4AA C8AA C8A -7.0(3) . . . . ?
C4A C4AA C8AA C8A 171.79(18) . . . . ?
C5A C4AA C8AA C1A 173.44(18) . . . . ?
C4A C4AA C8AA C1A -7.7(3) . . . . ?
C9B O1B C1B C2B -95.1(3) . . . . ?
C9B O1B C1B C8AB 87.6(3) . . . . ?
O1B C1B C2B C3B -172.6(2) . . . . ?
C8AB C1B C2B C3B 4.7(3) . . . . ?
O1B C1B C2B Br1B 5.9(3) . . . . ?
C8AB C1B C2B Br1B -176.77(16) . . . . ?
C1B C2B C3B C4B -4.0(4) . . . . ?
Br1B C2B C3B C4B 177.43(17) . . . . ?
C10B O2B C4B C3B -12.7(3) . . . . ?
C10B O2B C4B C4AB 164.8(2) . . . . ?
C2B C3B C4B O2B 175.5(2) . . . . ?
C2B C3B C4B C4AB -1.9(3) . . . . ?
O2B C4B C4AB C5B 7.4(3) . . . . ?
C3B C4B C4AB C5B -175.1(2) . . . . ?
O2B C4B C4AB C8AB -170.87(19) . . . . ?
C3B C4B C4AB C8AB 6.7(3) . . . . ?
C11B O3B C5B C6B 1.1(3) . . . . ?
C11B O3B C5B C4AB -179.54(19) . . . . ?
C8AB C4AB C5B O3B -174.85(18) . . . . ?
C4B C4AB C5B O3B 6.9(3) . . . . ?
C8AB C4AB C5B C6B 4.5(3) . . . . ?
C4B C4AB C5B C6B -173.7(2) . . . . ?
O3B C5B C6B C7B 179.1(2) . . . . ?
C4AB C5B C6B C7B -0.2(3) . . . . ?
C12B O4B C7B C8B 167.3(2) . . . . ?
C12B O4B C7B C6B -13.8(3) . . . . ?
C5B C6B C7B C8B -3.5(4) . . . . ?
C5B C6B C7B O4B 177.8(2) . . . . ?
O4B C7B C8B O5B 2.2(3) . . . . ?
C6B C7B C8B O5B -176.7(2) . . . . ?
O4B C7B C8B C8AB -178.6(2) . . . . ?
C6B C7B C8B C8AB 2.6(3) . . . . ?
C13B O5B C8B C7B -90.9(2) . . . . ?
C13B O5B C8B C8AB 89.8(3) . . . . ?
C7B C8B C8AB C1B -179.3(2) . . . . ?
O5B C8B C8AB C1B -0.1(3) . . . . ?
C7B C8B C8AB C4AB 1.8(3) . . . . ?
O5B C8B C8AB C4AB -178.94(19) . . . . ?
C2B C1B C8AB C8B -178.5(2) . . . . ?
O1B C1B C8AB C8B -1.2(3) . . . . ?
C2B C1B C8AB C4AB 0.4(3) . . . . ?
O1B C1B C8AB C4AB 177.6(2) . . . . ?
C5B C4AB C8AB C8B -5.3(3) . . . . ?
C4B C4AB C8AB C8B 173.06(19) . . . . ?
C5B C4AB C8AB C1B 175.80(19) . . . . ?
C4B C4AB C8AB C1B -5.9(3) . . . . ?
C9C O1C C1C C2C 98.1(2) . . . . ?
C9C O1C C1C C8AC -83.6(2) . . . . ?
O1C C1C C2C C3C 174.0(2) . . . . ?
C8AC C1C C2C C3C -4.3(3) . . . . ?
O1C C1C C2C Br1C -5.6(3) . . . . ?
C8AC C1C C2C Br1C 176.07(15) . . . . ?
C1C C2C C3C C4C 4.0(4) . . . . ?
Br1C C2C C3C C4C -176.34(17) . . . . ?
C10C O2C C4C C3C 10.8(3) . . . . ?
C10C O2C C4C C4AC -167.4(2) . . . . ?
C2C C3C C4C O2C -175.9(2) . . . . ?
C2C C3C C4C C4AC 2.2(3) . . . . ?
O2C C4C C4AC C5C -8.0(3) . . . . ?
C3C C4C C4AC C5C 173.7(2) . . . . ?
O2C C4C C4AC C8AC 170.50(18) . . . . ?
C3C C4C C4AC C8AC -7.7(3) . . . . ?
C11C O3C C5C C6C 8.9(3) . . . . ?
C11C O3C C5C C4AC -170.10(19) . . . . ?
C8AC C4AC C5C O3C 175.32(18) . . . . ?
C4C C4AC C5C O3C -6.2(3) . . . . ?
C8AC C4AC C5C C6C -3.7(3) . . . . ?
C4C C4AC C5C C6C 174.9(2) . . . . ?
O3C C5C C6C C7C -179.4(2) . . . . ?
C4AC C5C C6C C7C -0.4(3) . . . . ?
C12C O4C C7C C8C -173.5(2) . . . . ?
C12C O4C C7C C6C 7.0(3) . . . . ?
C5C C6C C7C O4C -178.3(2) . . . . ?
C5C C6C C7C C8C 2.3(3) . . . . ?
O4C C7C C8C O5C 2.0(3) . . . . ?
C6C C7C C8C O5C -178.56(19) . . . . ?
O4C C7C C8C C8AC -179.39(19) . . . . ?
C6C C7C C8C C8AC 0.1(3) . . . . ?
C13C O5C C8C C7C 88.9(2) . . . . ?
C13C O5C C8C C8AC -89.7(2) . . . . ?
C7C C8C C8AC C4AC -4.3(3) . . . . ?
O5C C8C C8AC C4AC 174.34(18) . . . . ?
C7C C8C C8AC C1C 175.8(2) . . . . ?
O5C C8C C8AC C1C -5.6(3) . . . . ?
C5C C4AC C8AC C8C 5.9(3) . . . . ?
C4C C4AC C8AC C8C -172.69(19) . . . . ?
C5C C4AC C8AC C1C -174.10(19) . . . . ?
C4C C4AC C8AC C1C 7.3(3) . . . . ?
C2C C1C C8AC C8C 178.5(2) . . . . ?
O1C C1C C8AC C8C 0.2(3) . . . . ?
C2C C1C C8AC C4AC -1.5(3) . . . . ?
O1C C1C C8AC C4AC -179.81(18) . . . . ?
